data_7234482
loop_
_publ_author_name
'Felix Fahrnbauer'
'Stefan Maier'
'Martin Grundei'
'Nadja Giesbrecht'
'Markus Nentwig'
'Tobias Rosenthal'
'Gerald Wagner'
'G. Jeffrey Snyder'
'Oliver Oeckler'

_publ_section_title
;
 Heterostructures of skutterudites and germanium antimony tellurides -
 structure analysis and thermoelectric properties of bulk samples
;
_journal_name_full 'Journal of Materials Chemistry C'
_journal_page_first 10525
_journal_page_last 10533
_journal_paper_doi 10.1039/C5TC01509J
_journal_volume 3
_journal_year 2015
_chemical_formula_sum 'Co Ge0.74 Sb1.53 Te0.74'
_chemical_formula_weight 393.6
_chemical_name_common 'GeTe-doped cobalt antimonide'
_space_group_crystal_system cubic
_space_group_IT_number 204
_space_group_name_Hall '-I 2 2 3'
_space_group_name_H-M_alt 'I m -3'
_atom_sites_solution_hydrogens none
_atom_sites_solution_primary model
_atom_sites_solution_secondary none
_cell_angle_alpha 90
_cell_angle_beta 90
_cell_angle_gamma 90
_cell_formula_units_Z 8
_cell_length_a 8.9166(3)
_cell_length_b 8.9166(3)
_cell_length_c 8.9166(3)
_cell_measurement_temperature 293(2)
_cell_volume 708.92(4)
_computing_cell_refinement SAINT
_computing_data_collection 'Spec software'
_computing_data_reduction SAINT
_computing_structure_refinement 'SHELXL-2014/7 (Sheldrick, 2014)'
_computing_structure_solution model
_diffrn_ambient_temperature 293(2)
_diffrn_measured_fraction_theta_full 1.000
_diffrn_measured_fraction_theta_max 0.991
_diffrn_measurement_device_type 'Heavy Duty (Huber)'
_diffrn_measurement_method oscillation
_diffrn_radiation_type synchrotron
_diffrn_radiation_wavelength 0.2946
_diffrn_reflns_av_R_equivalents 0.0521
_diffrn_reflns_av_unetI/netI 0.0334
_diffrn_reflns_Laue_measured_fraction_full 1.000
_diffrn_reflns_Laue_measured_fraction_max 0.991
_diffrn_reflns_limit_h_max 16
_diffrn_reflns_limit_h_min -17
_diffrn_reflns_limit_k_max 17
_diffrn_reflns_limit_k_min -17
_diffrn_reflns_limit_l_max 12
_diffrn_reflns_limit_l_min -17
_diffrn_reflns_number 4064
_diffrn_reflns_point_group_measured_fraction_full 1.000
_diffrn_reflns_point_group_measured_fraction_max 0.991
_diffrn_reflns_theta_full 10.18
_diffrn_reflns_theta_max 17.13
_diffrn_reflns_theta_min 1.34
_diffrn_source 'ESRF beamline ID11'
_exptl_absorpt_coefficient_mu 10.267
_exptl_absorpt_correction_T_max 1
_exptl_absorpt_correction_T_min 0.49
_exptl_absorpt_correction_type multi-scan
_exptl_absorpt_process_details SADABS
_exptl_crystal_colour metallic_dark_grey
_exptl_crystal_density_diffrn 7.375
_exptl_crystal_description microcrystallite
_exptl_crystal_F_000 1338.2
_exptl_crystal_size_max 0.0003
_exptl_crystal_size_mid 0.0002
_exptl_crystal_size_min 0.0001
_refine_diff_density_max 2.754
_refine_diff_density_min -2.361
_refine_diff_density_rms 0.414
_refine_ls_extinction_coef none
_refine_ls_extinction_method none
_refine_ls_goodness_of_fit_ref 1.202
_refine_ls_hydrogen_treatment none
_refine_ls_matrix_type full
_refine_ls_number_parameters 10
_refine_ls_number_reflns 562
_refine_ls_number_restraints 0
_refine_ls_restrained_S_all 1.202
_refine_ls_R_factor_all 0.0475
_refine_ls_R_factor_gt 0.0353
_refine_ls_shift/su_max 0.000
_refine_ls_shift/su_mean 0.000
_refine_ls_structure_factor_coef Fsqd
_refine_ls_weighting_details 'w=1/[\s^2^(Fo^2^)+(0.0329P)^2^+4.9500P] where P=(Fo^2^+2Fc^2^)/3'
_refine_ls_weighting_scheme calc
_refine_ls_wR_factor_gt 0.0804
_refine_ls_wR_factor_ref 0.0827
_reflns_Friedel_coverage 0.000
_reflns_Friedel_fraction_full .
_reflns_Friedel_fraction_max .
_reflns_number_gt 470
_reflns_number_total 562
_reflns_threshold_expression 'I > 2\s(I)'
_cod_data_source_file J-Mater-Chem-C-2015-3-10525.cif
_cod_data_source_block FFSM21B_K1
_cod_original_cell_volume 708.93(6)
_cod_database_code 7234482
_shelx_space_group_comment
;
The symmetry employed for this shelxl refinement is uniquely defined
by the following loop, which should always be used as a source of
symmetry information in preference to the above space-group names.
They are only intended as comments.
;
_exptl_absorpt_special_details
;
There is almost no absorption in such a microcrystal, the correction
by SADABS with a transmission ratio 0.49 / 1 describes scaling and beam
inhomogeneity rather than absorption.
;

loop_
_space_group_symop_operation_xyz
'x, y, z'
'-x, -y, z'
'-x, y, -z'
'x, -y, -z'
'z, x, y'
'z, -x, -y'
'-z, -x, y'
'-z, x, -y'
'y, z, x'
'-y, z, -x'
'y, -z, -x'
'-y, -z, x'
'x+1/2, y+1/2, z+1/2'
'-x+1/2, -y+1/2, z+1/2'
'-x+1/2, y+1/2, -z+1/2'
'x+1/2, -y+1/2, -z+1/2'
'z+1/2, x+1/2, y+1/2'
'z+1/2, -x+1/2, -y+1/2'
'-z+1/2, -x+1/2, y+1/2'
'-z+1/2, x+1/2, -y+1/2'
'y+1/2, z+1/2, x+1/2'
'-y+1/2, z+1/2, -x+1/2'
'y+1/2, -z+1/2, -x+1/2'
'-y+1/2, -z+1/2, x+1/2'
'-x, -y, -z'
'x, y, -z'
'x, -y, z'
'-x, y, z'
'-z, -x, -y'
'-z, x, y'
'z, x, -y'
'z, -x, y'
'-y, -z, -x'
'y, -z, x'
'-y, z, x'
'y, z, -x'
'-x+1/2, -y+1/2, -z+1/2'
'x+1/2, y+1/2, -z+1/2'
'x+1/2, -y+1/2, z+1/2'
'-x+1/2, y+1/2, z+1/2'
'-z+1/2, -x+1/2, -y+1/2'
'-z+1/2, x+1/2, y+1/2'
'z+1/2, x+1/2, -y+1/2'
'z+1/2, -x+1/2, y+1/2'
'-y+1/2, -z+1/2, -x+1/2'
'y+1/2, -z+1/2, x+1/2'
'-y+1/2, z+1/2, x+1/2'
'y+1/2, z+1/2, -x+1/2'

loop_
_atom_site_label
_atom_site_type_symbol
_atom_site_fract_x
_atom_site_fract_y
_atom_site_fract_z
_atom_site_U_iso_or_equiv
_atom_site_adp_type
_atom_site_occupancy
_atom_site_site_symmetry_order
_atom_site_calc_flag
_atom_site_refinement_flags_posn
_atom_site_refinement_flags_adp
_atom_site_refinement_flags_occupancy
_atom_site_disorder_assembly
_atom_site_disorder_group
Co1 Co 0.2500 0.2500 0.2500 0.0083(2) Uani 1 6 d S T P . .
Sb2 Sb 0.5000 0.34349(4) 0.16459(4) 0.01223(12) Uani 0.51(3) 2 d S T P . .
Ge2 Ge 0.5000 0.34349(4) 0.16459(4) 0.01223(12) Uani 0.247(17) 2 d S T P . .
Te2 Te 0.5000 0.34349(4) 0.16459(4) 0.01223(12) Uani 0.247(17) 2 d S T P . .

loop_
_atom_site_aniso_label
_atom_site_aniso_U_11
_atom_site_aniso_U_22
_atom_site_aniso_U_33
_atom_site_aniso_U_23
_atom_site_aniso_U_13
_atom_site_aniso_U_12
Co1 0.0083(2) 0.0083(2) 0.0083(2) 0.00071(16) 0.00071(16) 0.00071(16)
Sb2 0.00715(14) 0.01361(16) 0.01591(16) -0.00065(10) 0.000 0.000
Ge2 0.00715(14) 0.01361(16) 0.01591(16) -0.00065(10) 0.000 0.000
Te2 0.00715(14) 0.01361(16) 0.01591(16) -0.00065(10) 0.000 0.000

loop_
_atom_type_symbol
_atom_type_description
_atom_type_scat_dispersion_real
_atom_type_scat_dispersion_imag
_atom_type_scat_source
Co Co 0.1905 0.1817 'International Tables Vol C Tables 4.2.6.8 and 6.1.1.4'
Sb Sb 0.0537 2.0709 'International Tables Vol C Tables 4.2.6.8 and 6.1.1.4'
Ge Ge 0.2870 0.3609 'International Tables Vol C Tables 4.2.6.8 and 6.1.1.4'
Te Te -0.0510 2.2176 'International Tables Vol C Tables 4.2.6.8 and 6.1.1.4'

loop_
_geom_angle_atom_site_label_1
_geom_angle_atom_site_label_2
_geom_angle_atom_site_label_3
_geom_angle
_geom_angle_site_symmetry_1
_geom_angle_site_symmetry_3
Te2 Co1 Ge2 0.00(2) 37 37
Te2 Co1 Sb2 0.0 37 37
Ge2 Co1 Sb2 0.0 37 37
Te2 Co1 Te2 94.356(11) 37 45
Ge2 Co1 Te2 94.356(11) 37 45
Sb2 Co1 Te2 94.356(11) 37 45
Te2 Co1 Te2 85.644(11) 37 9
Ge2 Co1 Te2 85.644(11) 37 9
Sb2 Co1 Te2 85.644(11) 37 9
Te2 Co1 Te2 180.0 45 9
Te2 Co1 Sb2 85.6 37 5
Ge2 Co1 Sb2 85.6 37 5
Sb2 Co1 Sb2 85.644(11) 37 5
Te2 Co1 Sb2 85.6 45 5
Te2 Co1 Sb2 94.4 9 5
Te2 Co1 Sb2 94.4 37 41
Ge2 Co1 Sb2 94.4 37 41
Sb2 Co1 Sb2 94.356(11) 37 41
Te2 Co1 Sb2 94.4 45 41
Te2 Co1 Sb2 85.6 9 41
Sb2 Co1 Sb2 180.0 5 41
Te2 Co1 Sb2 85.6 37 9
Ge2 Co1 Sb2 85.6 37 9
Sb2 Co1 Sb2 85.644(11) 37 9
Te2 Co1 Sb2 180.0 45 9
Te2 Co1 Sb2 0.0 9 9
Sb2 Co1 Sb2 94.356(11) 5 9
Sb2 Co1 Sb2 85.644(11) 41 9
Te2 Co1 Sb2 94.4 37 45
Ge2 Co1 Sb2 94.4 37 45
Sb2 Co1 Sb2 94.356(11) 37 45
Te2 Co1 Sb2 0.0 45 45
Te2 Co1 Sb2 180.0 9 45
Sb2 Co1 Sb2 85.644(11) 5 45
Sb2 Co1 Sb2 94.356(11) 41 45
Sb2 Co1 Sb2 180.0 9 45
Te2 Co1 Te2 94.356(11) 37 41
Ge2 Co1 Te2 94.356(11) 37 41
Sb2 Co1 Te2 94.356(11) 37 41
Te2 Co1 Te2 94.356(11) 45 41
Te2 Co1 Te2 85.644(11) 9 41
Sb2 Co1 Te2 180.0 5 41
Sb2 Co1 Te2 0.00(2) 41 41
Sb2 Co1 Te2 85.644(11) 9 41
Sb2 Co1 Te2 94.356(11) 45 41
Te2 Co1 Ge2 85.644(11) 37 5
Ge2 Co1 Ge2 85.644(11) 37 5
Sb2 Co1 Ge2 85.644(11) 37 5
Te2 Co1 Ge2 85.644(11) 45 5
Te2 Co1 Ge2 94.356(11) 9 5
Sb2 Co1 Ge2 0.00(2) 5 5
Sb2 Co1 Ge2 180.0 41 5
Sb2 Co1 Ge2 94.356(11) 9 5
Sb2 Co1 Ge2 85.644(11) 45 5
Te2 Co1 Ge2 180.0 41 5
Te2 Co1 Ge2 94.356(11) 37 41
Ge2 Co1 Ge2 94.356(11) 37 41
Sb2 Co1 Ge2 94.356(11) 37 41
Te2 Co1 Ge2 94.356(11) 45 41
Te2 Co1 Ge2 85.644(11) 9 41
Sb2 Co1 Ge2 180.0 5 41
Sb2 Co1 Ge2 0.00(2) 41 41
Sb2 Co1 Ge2 85.644(11) 9 41
Sb2 Co1 Ge2 94.356(11) 45 41
Te2 Co1 Ge2 0.00(2) 41 41
Ge2 Co1 Ge2 180.0 5 41
Co1 Sb2 Co1 126.273(15) . 16
Co1 Sb2 Te2 109.488(7) . 2_665
Co1 Sb2 Te2 109.488(7) 16 2_665
Co1 Sb2 Sb2 109.488(7) . 2_665
Co1 Sb2 Sb2 109.488(7) 16 2_665
Te2 Sb2 Sb2 0.0 2_665 2_665
Co1 Sb2 Ge2 109.488(7) . 2_665
Co1 Sb2 Ge2 109.488(7) 16 2_665
Te2 Sb2 Ge2 0.000(15) 2_665 2_665
Sb2 Sb2 Ge2 0.000(15) 2_665 2_665
Co1 Sb2 Te2 107.745(8) . 26
Co1 Sb2 Te2 107.745(8) 16 26
Te2 Sb2 Te2 90.0 2_665 26
Sb2 Sb2 Te2 90.0 2_665 26
Ge2 Sb2 Te2 90.0 2_665 26
Co1 Sb2 Ge2 107.745(8) . 26
Co1 Sb2 Ge2 107.745(8) 16 26
Te2 Sb2 Ge2 90.0 2_665 26
Sb2 Sb2 Ge2 90.0 2_665 26
Ge2 Sb2 Ge2 90.0 2_665 26
Te2 Sb2 Ge2 0.0 26 26
Co1 Sb2 Sb2 107.745(8) . 26
Co1 Sb2 Sb2 107.745(8) 16 26
Te2 Sb2 Sb2 90.0 2_665 26
Sb2 Sb2 Sb2 90.0 2_665 26
Ge2 Sb2 Sb2 90.0 2_665 26
Te2 Sb2 Sb2 0.0 26 26
Ge2 Sb2 Sb2 0.0 26 26

loop_
_geom_bond_atom_site_label_1
_geom_bond_atom_site_label_2
_geom_bond_distance
_geom_bond_site_symmetry_2
Co1 Te2 2.49881(18) 37
Co1 Ge2 2.49881(18) 37
Co1 Sb2 2.49881(18) 37
Co1 Te2 2.49881(18) 45
Co1 Te2 2.49881(18) 9
Co1 Sb2 2.49881(18) 5
Co1 Sb2 2.49881(18) 41
Co1 Sb2 2.49881(18) 9
Co1 Sb2 2.49881(18) 45
Co1 Te2 2.49881(18) 41
Co1 Ge2 2.49881(18) 5
Co1 Ge2 2.49881(18) 41
Sb2 Co1 2.49881(18) 16
Sb2 Te2 2.7911(7) 2_665
Sb2 Sb2 2.7911(7) 2_665
Sb2 Ge2 2.7911(7) 2_665
Sb2 Te2 2.9352(7) 26
Sb2 Ge2 2.9352(7) 26
Sb2 Sb2 2.9352(7) 26
